data_5000022
loop_
_publ_author_name
'Morikawa, K.'
'Torii, K.'
'Iitaka, Y.'
'Tsuboi, M.'

_publ_section_title
;
 Uridine-5-oxyacetic acid methyl ester monohydrate
;
_journal_issue 4
_journal_name_full 'Acta Crystallographica Section B'
_journal_page_first 1004
_journal_page_last 1007
_journal_paper_doi 10.1107/S0567740875004384
_journal_volume 31
_journal_year 1975
_chemical_formula_sum 'C12 H18 N2 O10'
_space_group_IT_number 4
_symmetry_cell_setting monoclinic
_symmetry_space_group_name_Hall 'P 2yb'
_symmetry_space_group_name_H-M 'P 1 21 1'
_cell_angle_alpha 90
_cell_angle_beta 101.15(2)
_cell_angle_gamma 90
_cell_formula_units_Z 2
_cell_length_a 11.159(2)
_cell_length_b 14.461(2)
_cell_length_c 4.821(1)
_cod_original_sg_symbol_H-M 'P 21'
_cod_database_code 5000022

loop_
_symmetry_equiv_pos_site_id
_symmetry_equiv_pos_as_xyz
1 x,y,z
2 -x,1/2+y,-z

loop_
_atom_site_label
_atom_site_type_symbol
_atom_site_fract_x
_atom_site_fract_y
_atom_site_fract_z
C1' C 0.12380 0.38250 0.03390
C2 C 0.06620 0.23430 0.21040
C2' C 0.05610 0.45480 0.17190
C21 C 0.46430 0.29930 0.86220
C22 C 0.56100 0.28290 1.12470
C3' C 0.16240 0.51770 0.31070
C31 C 0.74630 0.34720 1.38690
C4 C 0.18920 0.16130 0.63440
C4' C 0.24360 0.51660 0.09520
C5 C 0.27750 0.23340 0.63130
C5' C 0.37700 0.53780 0.19970
C6 C 0.26040 0.29970 0.43450
H1 H 0.02500 0.13400 0.45400
H10 H 0.42700 0.53400 0.04000
H11 H -0.07900 0.53200 0.04100
H12 H 0.11000 0.63800 0.25400
H13 H 0.47400 0.48300 0.49000
H2 H 0.32500 0.34400 0.39500
H3 H 0.51700 0.29600 0.69500
H4 H 0.41900 0.36200 0.89500
H5 H 0.07200 0.35400 -0.15700
H6 H 0.00200 0.43000 0.30300
H7 H 0.21800 0.49300 0.51200
H8 H 0.21800 0.56000 -0.05500
H9 H 0.36900 0.60600 0.26200
N1 N 0.15460 0.30030 0.22350
N3 N 0.08930 0.16750 0.41550
O1' O 0.23200 0.42240 -0.01700
O11 O 0.38940 0.07310 0.28320
O2 O -0.02780 0.23500 0.02980
O2' O -0.02280 0.50220 -0.05200
O21 O 0.55940 0.22420 1.29420
O22 O 0.64740 0.34660 1.13330
O3' O 0.12520 0.60660 0.38210
O4 O 0.19500 0.10000 0.81160
O5 O 0.37710 0.22650 0.84930
O5' O 0.42670 0.47260 0.41180

loop_
_atom_type_symbol
_atom_type_radius_bond
C 0.68
H 0.23
N 0.68
O 0.68
